data_1553694
loop_
_publ_author_name
'Gopikrishna, Peddaboodi'
'Raman Adil, Laxmi'
'Iyer, Parameswar Krishnan'

_publ_section_title
;
 Bridge-driven aggregation control in dibenzofulvene--naphthalimide based
 donor--bridge--acceptor systems:&#x2009; enabling fluorescence
 enhancement, blue to red emission and solvatochromism
;
_journal_issue 12
_journal_name_full 'Materials Chemistry Frontiers'
_journal_page_first 2590
_journal_paper_doi 10.1039/C7QM00357A
_journal_volume 1
_journal_year 2017
_chemical_formula_moiety 'C38 H27 Br2 N O2'
_chemical_formula_sum 'C38 H27 Br2 N O2'
_chemical_formula_weight 689.41
_space_group_IT_number 15
_space_group_name_Hall '-C 2yc'
_space_group_name_H-M_alt 'C 1 2/c 1'
_symmetry_cell_setting monoclinic
_symmetry_space_group_name_H-M 'C 1 2/c 1'
_atom_sites_solution_hydrogens geom
_atom_sites_solution_primary direct
_atom_sites_solution_secondary difmap
_audit_creation_method SHELXL-97
_audit_update_record
;
2017-01-06 deposited with the CCDC.
2017-09-08 downloaded from the CCDC.
;
_cell_angle_alpha 90.00
_cell_angle_beta 107.135(11)
_cell_angle_gamma 90.00
_cell_formula_units_Z 8
_cell_length_a 19.610(2)
_cell_length_b 15.469(2)
_cell_length_c 20.516(2)
_cell_measurement_reflns_used 32349
_cell_measurement_temperature 296(2)
_cell_measurement_theta_max 25.0
_cell_measurement_theta_min 1.14
_cell_volume 5947.2(12)
_computing_cell_refinement 'Bruker SMART'
_computing_data_collection 'Bruker SMART'
_computing_data_reduction 'Bruker SAINT'
_computing_molecular_graphics 'Bruker SHELXTL'
_computing_publication_material 'Bruker SHELXTL'
_computing_structure_refinement 'SHELXL-97 (Sheldrick, 1997)'
_computing_structure_solution 'SHELXS-97 (Sheldrick, 1990)'
_diffrn_ambient_temperature 296(2)
_diffrn_measured_fraction_theta_full 0.989
_diffrn_measured_fraction_theta_max 0.989
_diffrn_measurement_device_type 'CCD area detector'
_diffrn_measurement_method 'phi and omega scans'
_diffrn_radiation_monochromator graphite
_diffrn_radiation_source 'fine-focus sealed tube'
_diffrn_radiation_type MoK\a
_diffrn_radiation_wavelength 0.71073
_diffrn_reflns_av_R_equivalents 0.0866
_diffrn_reflns_av_sigmaI/netI 0.0679
_diffrn_reflns_limit_h_max 23
_diffrn_reflns_limit_h_min -17
_diffrn_reflns_limit_k_max 18
_diffrn_reflns_limit_k_min -18
_diffrn_reflns_limit_l_max 24
_diffrn_reflns_limit_l_min -24
_diffrn_reflns_number 32449
_diffrn_reflns_theta_full 25.00
_diffrn_reflns_theta_max 25.00
_diffrn_reflns_theta_min 1.71
_exptl_absorpt_coefficient_mu 2.763
_exptl_absorpt_correction_T_max 0.940
_exptl_absorpt_correction_T_min 0.905
_exptl_absorpt_correction_type multi-scan
_exptl_absorpt_process_details multi-scan
_exptl_crystal_colour yellow
_exptl_crystal_density_diffrn 1.540
_exptl_crystal_density_method 'not measured'
_exptl_crystal_description block
_exptl_crystal_F_000 2784.0
_exptl_crystal_size_max 0.28
_exptl_crystal_size_mid 0.24
_exptl_crystal_size_min 0.21
_refine_diff_density_max 0.427
_refine_diff_density_min -0.490
_refine_diff_density_rms 0.054
_refine_ls_extinction_method none
_refine_ls_goodness_of_fit_ref 0.985
_refine_ls_hydrogen_treatment mixed
_refine_ls_matrix_type full
_refine_ls_number_parameters 388
_refine_ls_number_reflns 5189
_refine_ls_number_restraints 0
_refine_ls_restrained_S_all 0.985
_refine_ls_R_factor_all 0.1421
_refine_ls_R_factor_gt 0.0436
_refine_ls_shift/su_max 0.001
_refine_ls_shift/su_mean 0.000
_refine_ls_structure_factor_coef Fsqd
_refine_ls_weighting_details 'calc w=1/[\s^2^(Fo^2^)+(0.1000P)^2^+0.0361P] where P=(Fo^2^+2Fc^2^)/3'
_refine_ls_weighting_scheme calc
_refine_ls_wR_factor_gt 0.1186
_refine_ls_wR_factor_ref 0.1870
_reflns_number_gt 2232
_reflns_number_total 5249
_reflns_threshold_expression >2sigma(I)
_cod_data_source_file c7qm00357a2.cif
_cod_data_source_block dp2nc-1
_cod_depositor_comments
;
The following automatic conversions were performed:

data item '_symmetry_cell_setting' value 'Monoclinic' was changed to
'monoclinic' in accordance with the
/home/saulius/struct/COD-crude-data/automatic-downloads/DataCite-retrospective/RSC/depositions/lib/dictionaries/cif_core.dic
dictionary named 'cif_core.dic' version 2.4.2 last updated on
2011-04-26.

Automatic conversion script
Id: cif_fix_values 6909 2019-04-08 15:41:33Z antanas 
;
_cod_original_cell_volume 5946.9(12)
_cod_original_sg_symbol_H-M 'C 2/c'
_cod_database_code 1553694

loop_
_symmetry_equiv_pos_as_xyz
'x, y, z'
'-x, y, -z+1/2'
'x+1/2, y+1/2, z'
'-x+1/2, y+1/2, -z+1/2'
'-x, -y, -z'
'x, -y, z-1/2'
'-x+1/2, -y+1/2, -z'
'x+1/2, -y+1/2, z-1/2'

loop_
_atom_site_label
_atom_site_type_symbol
_atom_site_fract_x
_atom_site_fract_y
_atom_site_fract_z
_atom_site_U_iso_or_equiv
_atom_site_adp_type
_atom_site_occupancy
_atom_site_symmetry_multiplicity
_atom_site_calc_flag
_atom_site_refinement_flags
Br1 Br 1.03675(4) 0.47094(6) 1.14644(4) 0.1035(4) Uani 1 1 d .
Br2 Br 0.60101(4) 0.73897(6) 0.76864(4) 0.1072(4) Uani 1 1 d .
C13 C 0.5237(3) 0.4364(4) 0.6233(3) 0.0604(15) Uani 1 1 d .
C8 C 0.3551(3) 0.4597(5) 0.4733(3) 0.0676(17) Uani 1 1 d .
C9 C 0.4180(3) 0.4818(4) 0.5309(3) 0.0634(16) Uani 1 1 d .
C7 C 0.3940(3) 0.3091(5) 0.4804(3) 0.0674(16) Uani 1 1 d .
C17 C 0.4566(3) 0.3319(4) 0.5385(3) 0.0614(16) Uani 1 1 d .
C15 C 0.5603(3) 0.2889(4) 0.6277(3) 0.080(2) Uani 1 1 d .
H15 H 0.5926 0.2456 0.6478 0.096 Uiso 1 1 calc R
C12 C 0.5305(3) 0.5236(4) 0.6442(3) 0.0694(17) Uani 1 1 d .
H12 H 0.5677 0.5390 0.6823 0.083 Uiso 1 1 calc R
C16 C 0.5039(4) 0.2694(4) 0.5696(3) 0.083(2) Uani 1 1 d .
H16 H 0.4986 0.2135 0.5522 0.100 Uiso 1 1 calc R
C18 C 0.4649(3) 0.4164(4) 0.5638(3) 0.0561(15) Uani 1 1 d .
C14 C 0.5691(3) 0.3695(4) 0.6553(3) 0.0634(16) Uani 1 1 d .
C11 C 0.4847(4) 0.5861(4) 0.6108(3) 0.089(2) Uani 1 1 d .
H11 H 0.4915 0.6431 0.6256 0.106 Uiso 1 1 calc R
C10 C 0.4274(4) 0.5646(4) 0.5544(3) 0.086(2) Uani 1 1 d .
H10 H 0.3954 0.6072 0.5326 0.103 Uiso 1 1 calc R
C6 C 0.2002(4) 0.3513(5) 0.2811(3) 0.099(2) Uani 1 1 d .
H6A H 0.1925 0.3818 0.2382 0.119 Uiso 1 1 calc R
H6B H 0.2057 0.2903 0.2727 0.119 Uiso 1 1 calc R
C5 C 0.2684(3) 0.3845(5) 0.3320(3) 0.086(2) Uani 1 1 d .
H5A H 0.3091 0.3685 0.3168 0.103 Uiso 1 1 calc R
H5B H 0.2668 0.4471 0.3341 0.103 Uiso 1 1 calc R
C1 C 0.1365(4) 0.3630(6) 0.3058(3) 0.105(3) Uani 1 1 d .
H1A H 0.1260 0.4242 0.3063 0.126 Uiso 1 1 calc R
H1B H 0.0957 0.3352 0.2740 0.126 Uiso 1 1 calc R
C2 C 0.1461(3) 0.3269(5) 0.3748(3) 0.094(2) Uani 1 1 d .
H2A H 0.1484 0.2644 0.3727 0.112 Uiso 1 1 calc R
H2B H 0.1051 0.3420 0.3898 0.112 Uiso 1 1 calc R
C4 C 0.2770(3) 0.3471(4) 0.4020(3) 0.0721(18) Uani 1 1 d .
H4 H 0.2809 0.2845 0.3969 0.087 Uiso 1 1 calc R
C3 C 0.2132(3) 0.3602(5) 0.4264(3) 0.089(2) Uani 1 1 d .
H3A H 0.2078 0.4213 0.4343 0.107 Uiso 1 1 calc R
H3B H 0.2202 0.3301 0.4693 0.107 Uiso 1 1 calc R
C19 C 0.6283(3) 0.3886(4) 0.7192(3) 0.0621(16) Uani 1 1 d .
C22 C 0.7386(3) 0.4253(4) 0.8380(3) 0.0649(16) Uani 1 1 d .
C23 C 0.7513(3) 0.4114(4) 0.7772(3) 0.082(2) Uani 1 1 d .
H23 H 0.7980 0.4136 0.7750 0.099 Uiso 1 1 calc R
C24 C 0.6965(3) 0.3939(5) 0.7184(3) 0.087(2) Uani 1 1 d .
H24 H 0.7071 0.3857 0.6775 0.104 Uiso 1 1 calc R
C21 C 0.6698(4) 0.4187(5) 0.8382(3) 0.100(2) Uani 1 1 d .
H21 H 0.6590 0.4266 0.8790 0.119 Uiso 1 1 calc R
C20 C 0.6150(4) 0.4004(6) 0.7797(4) 0.102(3) Uani 1 1 d .
H20 H 0.5685 0.3962 0.7820 0.123 Uiso 1 1 calc R
C25 C 0.7966(3) 0.4504(4) 0.8989(3) 0.0691(17) Uani 1 1 d .
H25 H 0.8286 0.4073 0.9200 0.083 Uiso 1 1 calc R
C26 C 0.8075(3) 0.5288(4) 0.9264(3) 0.0648(16) Uani 1 1 d .
C36 C 0.9681(3) 0.5386(5) 1.0831(3) 0.0774(19) Uani 1 1 d .
C37 C 0.9191(3) 0.5009(4) 1.0295(3) 0.0752(18) Uani 1 1 d .
H37 H 0.9207 0.4419 1.0216 0.090 Uiso 1 1 calc R
C32 C 0.8044(4) 0.6776(4) 0.9455(3) 0.081(2) Uani 1 1 d .
C33 C 0.8651(4) 0.6403(5) 0.9975(3) 0.081(2) Uani 1 1 d .
C28 C 0.7075(3) 0.6292(5) 0.8500(3) 0.0724(18) Uani 1 1 d .
H28 H 0.6831 0.5858 0.8211 0.087 Uiso 1 1 calc R
C38 C 0.8669(3) 0.5520(4) 0.9868(3) 0.0680(17) Uani 1 1 d .
C27 C 0.7683(3) 0.6100(4) 0.9030(3) 0.0656(16) Uani 1 1 d .
C29 C 0.6842(4) 0.7120(5) 0.8409(3) 0.0795(19) Uani 1 1 d .
C30 C 0.7184(4) 0.7781(5) 0.8816(4) 0.097(2) Uani 1 1 d .
H30 H 0.7009 0.8342 0.8738 0.116 Uiso 1 1 calc R
C31 C 0.7793(5) 0.7612(5) 0.9343(4) 0.109(3) Uani 1 1 d .
H31 H 0.8032 0.8059 0.9621 0.131 Uiso 1 1 calc R
C34 C 0.9171(4) 0.6785(5) 1.0507(4) 0.113(3) Uani 1 1 d .
H34 H 0.9175 0.7380 1.0570 0.136 Uiso 1 1 calc R
C35 C 0.9681(4) 0.6271(6) 1.0941(3) 0.103(3) Uani 1 1 d .
H35 H 1.0025 0.6517 1.1307 0.124 Uiso 1 1 calc R
N1 N 0.3446(2) 0.3738(3) 0.4533(2) 0.0621(13) Uani 1 1 d .
O1 O 0.3854(2) 0.2362(3) 0.4581(2) 0.0930(15) Uani 1 1 d .
O2 O 0.3127(2) 0.5156(3) 0.4450(2) 0.0902(14) Uani 1 1 d .

loop_
_atom_site_aniso_label
_atom_site_aniso_U_11
_atom_site_aniso_U_22
_atom_site_aniso_U_33
_atom_site_aniso_U_23
_atom_site_aniso_U_13
_atom_site_aniso_U_12
Br1 0.0694(5) 0.1386(8) 0.0755(5) 0.0061(4) -0.0202(4) -0.0037(4)
Br2 0.0937(6) 0.1192(7) 0.0866(5) 0.0161(4) -0.0080(4) 0.0210(5)
C13 0.054(4) 0.065(4) 0.055(3) 0.002(3) 0.005(3) -0.007(3)
C8 0.065(4) 0.080(5) 0.045(3) 0.008(3) -0.005(3) -0.005(4)
C9 0.061(4) 0.065(4) 0.053(3) 0.001(3) 0.000(3) -0.008(3)
C7 0.061(4) 0.070(4) 0.064(4) -0.003(4) 0.006(3) -0.008(4)
C17 0.054(4) 0.058(4) 0.062(3) 0.008(3) 0.002(3) -0.002(3)
C15 0.065(4) 0.067(5) 0.084(4) -0.002(3) -0.016(3) 0.009(3)
C12 0.066(4) 0.068(4) 0.060(3) -0.003(3) -0.003(3) -0.006(3)
C16 0.074(5) 0.073(4) 0.083(4) -0.009(4) -0.008(4) -0.008(4)
C18 0.049(3) 0.064(4) 0.048(3) 0.003(3) 0.003(3) -0.006(3)
C14 0.052(4) 0.069(4) 0.059(3) 0.004(3) -0.001(3) 0.004(3)
C11 0.087(5) 0.067(4) 0.085(4) -0.007(4) -0.017(4) 0.001(4)
C10 0.081(5) 0.078(5) 0.071(4) 0.000(4) -0.018(4) 0.007(4)
C6 0.084(5) 0.136(7) 0.058(4) -0.016(4) -0.007(4) -0.009(5)
C5 0.069(4) 0.123(6) 0.056(4) -0.001(4) 0.003(3) -0.014(4)
C1 0.066(5) 0.153(7) 0.072(5) -0.006(5) -0.017(4) 0.003(5)
C2 0.056(4) 0.125(6) 0.086(5) -0.006(4) -0.001(4) -0.007(4)
C4 0.055(4) 0.088(4) 0.057(4) -0.002(3) -0.010(3) -0.008(3)
C3 0.062(5) 0.135(6) 0.061(4) 0.013(4) 0.001(4) -0.009(4)
C19 0.056(4) 0.074(4) 0.048(3) -0.004(3) 0.003(3) 0.002(3)
C22 0.058(4) 0.070(4) 0.057(4) -0.006(3) 0.002(3) 0.000(3)
C23 0.053(4) 0.113(6) 0.069(4) -0.009(4) 0.001(4) -0.010(4)
C24 0.064(5) 0.135(6) 0.052(4) -0.003(4) 0.001(3) -0.023(4)
C21 0.064(5) 0.166(8) 0.061(4) -0.025(4) 0.008(4) -0.007(5)
C20 0.046(4) 0.177(8) 0.073(5) -0.022(5) 0.000(4) -0.011(4)
C25 0.055(4) 0.076(4) 0.059(3) 0.000(3) -0.010(3) 0.004(3)
C26 0.054(4) 0.080(5) 0.051(3) 0.000(3) 0.001(3) -0.003(3)
C36 0.058(4) 0.106(6) 0.055(3) -0.001(4) -0.003(3) -0.009(4)
C37 0.067(4) 0.086(4) 0.058(3) -0.006(3) -0.004(3) -0.005(4)
C32 0.082(5) 0.076(5) 0.070(4) 0.008(4) -0.003(4) -0.015(4)
C33 0.079(5) 0.083(5) 0.064(4) -0.002(3) -0.004(4) -0.018(4)
C28 0.071(4) 0.079(5) 0.059(4) -0.003(3) 0.004(3) -0.014(4)
C38 0.061(4) 0.075(5) 0.054(3) 0.000(3) -0.003(3) -0.010(3)
C27 0.062(4) 0.075(4) 0.054(3) 0.000(3) 0.006(3) -0.009(3)
C29 0.077(5) 0.083(5) 0.070(4) 0.005(4) 0.008(4) -0.005(4)
C30 0.095(6) 0.073(5) 0.102(5) 0.018(4) -0.003(5) 0.007(4)
C31 0.110(6) 0.066(5) 0.117(6) 0.000(4) -0.017(5) -0.012(4)
C34 0.103(6) 0.086(5) 0.109(6) -0.011(4) -0.032(5) -0.012(5)
C35 0.096(6) 0.108(6) 0.075(5) -0.012(4) -0.022(4) -0.022(5)
N1 0.052(3) 0.069(3) 0.052(3) -0.001(2) -0.007(2) -0.003(3)
O1 0.076(3) 0.078(3) 0.098(3) -0.017(3) -0.017(3) -0.001(3)
O2 0.085(3) 0.079(3) 0.078(3) 0.005(2) -0.020(3) 0.009(3)

loop_
_atom_type_symbol
_atom_type_description
_atom_type_scat_dispersion_real
_atom_type_scat_dispersion_imag
_atom_type_scat_source
C C 0.0033 0.0016 'International Tables Vol C Tables 4.2.6.8 and 6.1.1.4'
H H 0.0000 0.0000 'International Tables Vol C Tables 4.2.6.8 and 6.1.1.4'
N N 0.0061 0.0033 'International Tables Vol C Tables 4.2.6.8 and 6.1.1.4'
O O 0.0106 0.0060 'International Tables Vol C Tables 4.2.6.8 and 6.1.1.4'
Br Br -0.2901 2.4595 'International Tables Vol C Tables 4.2.6.8 and 6.1.1.4'

loop_
_geom_angle_atom_site_label_1
_geom_angle_atom_site_label_2
_geom_angle_atom_site_label_3
_geom_angle
C14 C13 C12 125.2(5)
C14 C13 C18 118.5(5)
C12 C13 C18 116.2(5)
O2 C8 N1 121.1(5)
O2 C8 C9 120.5(6)
N1 C8 C9 118.4(5)
C10 C9 C18 120.5(5)
C10 C9 C8 119.8(6)
C18 C9 C8 119.6(5)
O1 C7 N1 121.1(5)
O1 C7 C17 121.1(6)
N1 C7 C17 117.7(6)
C16 C17 C18 120.1(5)
C16 C17 C7 119.8(6)
C18 C17 C7 120.0(5)
C14 C15 C16 121.5(6)
C11 C12 C13 122.6(5)
C17 C16 C15 120.3(6)
C17 C18 C9 120.6(5)
C17 C18 C13 119.4(5)
C9 C18 C13 120.0(5)
C15 C14 C13 120.0(5)
C15 C14 C19 121.0(5)
C13 C14 C19 119.0(5)
C12 C11 C10 120.0(6)
C9 C10 C11 120.7(6)
C1 C6 C5 112.4(6)
C4 C5 C6 110.6(6)
C2 C1 C6 113.3(6)
C1 C2 C3 112.3(6)
N1 C4 C3 112.6(5)
N1 C4 C5 113.2(5)
C3 C4 C5 113.4(5)
C4 C3 C2 111.2(6)
C24 C19 C20 117.6(5)
C24 C19 C14 121.2(5)
C20 C19 C14 121.2(6)
C21 C22 C23 116.3(6)
C21 C22 C25 122.6(6)
C23 C22 C25 121.0(6)
C22 C23 C24 121.7(6)
C19 C24 C23 121.4(6)
C22 C21 C20 122.2(6)
C19 C20 C21 120.9(6)
C26 C25 C22 126.1(5)
C25 C26 C38 124.7(6)
C25 C26 C27 129.4(5)
C38 C26 C27 105.8(5)
C37 C36 C35 121.3(6)
C37 C36 Br1 120.7(6)
C35 C36 Br1 118.0(5)
C36 C37 C38 118.9(6)
C31 C32 C27 120.2(6)
C31 C32 C33 131.8(6)
C27 C32 C33 108.0(6)
C38 C33 C34 119.8(6)
C38 C33 C32 109.1(5)
C34 C33 C32 131.1(7)
C29 C28 C27 119.2(6)
C37 C38 C33 120.8(5)
C37 C38 C26 130.4(6)
C33 C38 C26 108.8(5)
C28 C27 C32 118.9(6)
C28 C27 C26 133.0(6)
C32 C27 C26 108.2(5)
C28 C29 C30 122.6(6)
C28 C29 Br2 119.5(5)
C30 C29 Br2 117.8(6)
C29 C30 C31 119.6(7)
C30 C31 C32 119.5(7)
C35 C34 C33 119.2(7)
C34 C35 C36 119.9(6)
C8 N1 C7 123.2(5)
C8 N1 C4 119.9(5)
C7 N1 C4 116.9(5)

loop_
_geom_bond_atom_site_label_1
_geom_bond_atom_site_label_2
_geom_bond_distance
Br1 C36 1.887(6)
Br2 C29 1.899(7)
C13 C14 1.396(8)
C13 C12 1.410(8)
C13 C18 1.445(7)
C8 O2 1.222(7)
C8 N1 1.387(7)
C8 C9 1.476(7)
C9 C10 1.361(8)
C9 C18 1.400(8)
C7 O1 1.211(7)
C7 N1 1.390(7)
C7 C17 1.479(8)
C17 C16 1.361(8)
C17 C18 1.398(8)
C15 C14 1.359(8)
C15 C16 1.400(8)
C12 C11 1.358(8)
C14 C19 1.502(7)
C11 C10 1.395(8)
C6 C1 1.491(9)
C6 C5 1.523(8)
C5 C4 1.511(8)
C1 C2 1.482(9)
C2 C3 1.514(8)
C4 N1 1.489(7)
C4 C3 1.492(8)
C19 C24 1.345(8)
C19 C20 1.355(8)
C22 C21 1.354(8)
C22 C23 1.360(8)
C22 C25 1.472(8)
C23 C24 1.386(8)
C21 C20 1.384(8)
C25 C26 1.327(8)
C26 C38 1.474(7)
C26 C27 1.477(8)
C36 C37 1.361(8)
C36 C35 1.388(10)
C37 C38 1.381(8)
C32 C31 1.379(9)
C32 C27 1.412(8)
C32 C33 1.462(9)
C33 C38 1.385(8)
C33 C34 1.387(9)
C28 C29 1.354(9)
C28 C27 1.389(8)
C29 C30 1.365(9)
C30 C31 1.379(10)
C34 C35 1.378(10)
